data_7034625
loop_
_publ_author_name
'Yang, Ying'
'Lin, Rijia'
'Ge, Lei'
'Hou, Lei'
'Bernhardt, Paul'
'Rufford, Thomas E.'
'Wang, Shaobin'
'Rudolph, Victor'
'Wang, Yaoyu'
'Zhu, Zhonghua'

_publ_section_title
;
 Synthesis and characterization of three amino-functionalized
 metal-organic frameworks based on the 2-aminoterephthalic ligand.
;
_journal_issue 17
_journal_name_full 'Dalton transactions (Cambridge, England : 2003)'
_journal_page_first 8190
_journal_page_last 8197
_journal_paper_doi 10.1039/c4dt03927k
_journal_volume 44
_journal_year 2015
_chemical_compound_source 'synthesis as described'
_chemical_formula_moiety 'C11 H12 N2 O5 Sr1'
_chemical_formula_sum 'C11 H12 N2 O5 Sr'
_chemical_formula_weight 339.85
_chemical_name_systematic
;
 ?
;
_space_group_IT_number 62
_symmetry_cell_setting orthorhombic
_symmetry_Int_Tables_number 62
_symmetry_space_group_name_Hall '-P 2bc 2a'
_symmetry_space_group_name_H-M 'P m n b'
_atom_sites_solution_hydrogens geom
_atom_sites_solution_primary direct
_atom_sites_solution_secondary difmap
_audit_conform_dict_location ftp://ftp.iucr.org/pub/cif_core.dic
_audit_conform_dict_name cif_core.dic
_audit_conform_dict_version 2.4
_audit_creation_date 2014-07-29T00:05:17-00:00
_audit_creation_method 'WinGX routine CIF_UPDATE'
_audit_update_record
;
2014-07-28 deposited with the CCDC.
2015-03-25 downloaded from the CCDC.
;
_cell_angle_alpha 90
_cell_angle_beta 90
_cell_angle_gamma 90
_cell_formula_units_Z 4
_cell_length_a 18.2674(12)
_cell_length_b 7.3169(3)
_cell_length_c 9.9574(6)
_cell_measurement_reflns_used 902
_cell_measurement_temperature 293(2)
_cell_measurement_theta_max 26.62
_cell_measurement_theta_min 3.448
_cell_measurement_wavelength 0.71073
_cell_volume 1330.91(13)
_computing_cell_refinement
;
        CrysAlisPro, Agilent Technologies,
        Version 1.171.36.28 (release 01-02-2013 CrysAlis171 .NET)
        (compiled Feb  1 2013,16:14:44)
;
_computing_data_collection
;
        CrysAlisPro, Agilent Technologies,
        Version 1.171.36.28 (release 01-02-2013 CrysAlis171 .NET)
        (compiled Feb  1 2013,16:14:44)
;
_computing_data_reduction
;
        CrysAlisPro, Agilent Technologies,
        Version 1.171.36.28 (release 01-02-2013 CrysAlis171 .NET)
        (compiled Feb  1 2013,16:14:44)
;
_computing_molecular_graphics 'Ortep-3 for Windows (Farrugia, 1997)'
_computing_publication_material 'WinGX publication routines (Farrugia, 1999)'
_computing_structure_refinement 'SHELXL-97 (Sheldrick, 2008)'
_computing_structure_solution 'SHELXS-86 (Sheldrick, 1986)'
_diffrn_ambient_temperature 293(2)
_diffrn_detector_area_resol_mean 16.0696
_diffrn_measured_fraction_theta_full 0.998
_diffrn_measured_fraction_theta_max 0.884
_diffrn_measurement_device_type 'Xcalibur, Sapphire3, Gemini ultra'
_diffrn_measurement_method '\w scans'
_diffrn_orient_matrix_UB_11 0.015633
_diffrn_orient_matrix_UB_12 -0.0164712
_diffrn_orient_matrix_UB_13 0.0640463
_diffrn_orient_matrix_UB_21 0.0324028
_diffrn_orient_matrix_UB_22 0.0457196
_diffrn_orient_matrix_UB_23 -0.020267
_diffrn_orient_matrix_UB_31 -0.0146456
_diffrn_orient_matrix_UB_32 0.0839045
_diffrn_orient_matrix_UB_33 0.0235676
_diffrn_radiation_monochromator graphite
_diffrn_radiation_probe x-ray
_diffrn_radiation_type MoK\a
_diffrn_radiation_wavelength 0.71073
_diffrn_reflns_av_R_equivalents 0.0392
_diffrn_reflns_av_unetI/netI 0.0552
_diffrn_reflns_limit_h_max 24
_diffrn_reflns_limit_h_min -11
_diffrn_reflns_limit_k_max 9
_diffrn_reflns_limit_k_min -5
_diffrn_reflns_limit_l_max 8
_diffrn_reflns_limit_l_min -13
_diffrn_reflns_number 3717
_diffrn_reflns_theta_full 25
_diffrn_reflns_theta_max 28.87
_diffrn_reflns_theta_min 3.46
_exptl_absorpt_coefficient_mu 4.068
_exptl_absorpt_correction_T_max 1
_exptl_absorpt_correction_T_min 0.97969
_exptl_absorpt_correction_type multi-scan
_exptl_absorpt_process_details
;
        CrysAlisPro, Agilent Technologies,
        Version 1.171.36.28 (release 01-02-2013 CrysAlis171 .NET)
        (compiled Feb  1 2013,16:14:44)
        Empirical absorption correction using spherical harmonics,
 implemented in SCALE3 ABSPACK scaling algorithm.
;
_exptl_crystal_colour colourless
_exptl_crystal_density_diffrn 1.696
_exptl_crystal_density_method 'not measured'
_exptl_crystal_description prism
_exptl_crystal_F_000 680
_exptl_crystal_size_max 0.3
_exptl_crystal_size_mid 0.1
_exptl_crystal_size_min 0.1
_refine_diff_density_max 0.997
_refine_diff_density_min -1.022
_refine_diff_density_rms 0.143
_refine_ls_extinction_method none
_refine_ls_goodness_of_fit_ref 1.227
_refine_ls_hydrogen_treatment constr
_refine_ls_matrix_type full
_refine_ls_number_parameters 104
_refine_ls_number_reflns 1587
_refine_ls_number_restraints 3
_refine_ls_restrained_S_all 1.229
_refine_ls_R_factor_all 0.0831
_refine_ls_R_factor_gt 0.0703
_refine_ls_shift/su_max 0.002
_refine_ls_shift/su_mean 0
_refine_ls_structure_factor_coef Fsqd
_refine_ls_weighting_details 'calc w=1/[\s^2^(Fo^2^)+(0.0315P)^2^+11.7436P] where P=(Fo^2^+2Fc^2^)/3'
_refine_ls_weighting_scheme calc
_refine_ls_wR_factor_gt 0.147
_refine_ls_wR_factor_ref 0.1519
_reflns_number_gt 1376
_reflns_number_total 1587
_reflns_threshold_expression >2\s(I)
_cod_data_source_file c4dt03927k2.cif
_cod_data_source_block 1045yy3
_cod_depositor_comments 'Adding full bibliography for 7034623--7034625.cif.'
_cod_database_code 7034625

loop_
_symmetry_equiv_pos_as_xyz
'x, y, z'
'-x, -y+1/2, z+1/2'
'x+1/2, -y, -z'
'-x+1/2, y+1/2, -z+1/2'
'-x, -y, -z'
'x, y-1/2, -z-1/2'
'-x-1/2, y, z'
'x-1/2, -y-1/2, z-1/2'

loop_
_atom_site_label
_atom_site_type_symbol
_atom_site_fract_x
_atom_site_fract_y
_atom_site_fract_z
_atom_site_U_iso_or_equiv
_atom_site_adp_type
_atom_site_occupancy
_atom_site_symmetry_multiplicity
_atom_site_calc_flag
_atom_site_refinement_flags
N1 N 0.4768(15) 0.843(3) 0.110(3) 0.20(2) Uani 0.5 1 d P
H1A H 0.4397 0.9086 0.0873 0.241 Uiso 0.5 1 calc PR
H1B H 0.5075 0.8832 0.1682 0.241 Uiso 0.5 1 calc PR
C1 C 0.3727(4) 0.7038(9) -0.0887(7) 0.0267(14) Uani 1 1 d .
C2 C 0.4391(4) 0.6019(8) -0.0422(7) 0.0249(14) Uani 1 1 d .
C3 C 0.5466(5) 0.5675(12) 0.0931(9) 0.056(3) Uani 1 1 d .
H3 H 0.578 0.6146 0.1579 0.067 Uiso 1 1 calc R
C4 C 0.4869(5) 0.6737(11) 0.0526(10) 0.061(3) Uani 1 1 d .
H4 H 0.4794 0.7897 0.0882 0.073 Uiso 0.5 1 d PR
O1 O 0.3338(3) 0.6351(6) -0.1796(5) 0.0348(12) Uani 1 1 d .
O2 O 0.3574(4) 0.8558(8) -0.0389(7) 0.060(2) Uani 1 1 d .
Sr1 Sr 0.25 0.92934(10) -0.19731(8) 0.0172(2) Uani 1 2 d S
O3 O 0.25 1.2432(9) -0.0702(7) 0.044(2) Uani 1 2 d S
N2 N 0.2982(11) 1.358(2) 0.1321(12) 0.063(5) Uani 0.5 1 d PD
C5 C 0.2945(16) 1.274(4) 0.0257(19) 0.114(12) Uani 0.5 1 d P
H5 H 0.3383 1.2138 0.0095 0.137 Uiso 0.5 1 d PR
C6 C 0.3640(18) 1.335(6) 0.217(4) 0.22(2) Uiso 0.5 1 d PD
H6A H 0.3592 1.4035 0.2985 0.326 Uiso 0.5 1 d PR
H6B H 0.4059 1.3779 0.1677 0.326 Uiso 0.5 1 d PR
H6C H 0.3702 1.2078 0.2377 0.326 Uiso 0.5 1 d PR
C7 C 0.25 1.514(5) 0.161(7) 0.60(7) Uiso 1 2 d SD
H7A H 0.2642 1.5639 0.2467 0.893 Uiso 0.5 1 d PR
H7B H 0.2003 1.4721 0.1662 0.893 Uiso 0.5 1 d PR
H7C H 0.25 1.6068 0.0936 0.893 Uiso 1 2 d SR

loop_
_atom_site_aniso_label
_atom_site_aniso_U_11
_atom_site_aniso_U_22
_atom_site_aniso_U_33
_atom_site_aniso_U_23
_atom_site_aniso_U_13
_atom_site_aniso_U_12
N1 0.19(3) 0.088(15) 0.32(4) -0.14(2) -0.23(3) 0.107(17)
C1 0.026(3) 0.023(3) 0.031(3) -0.001(3) -0.006(3) 0.000(3)
C2 0.026(3) 0.019(3) 0.029(3) -0.001(3) -0.013(3) 0.003(3)
C3 0.054(5) 0.042(4) 0.071(6) -0.025(5) -0.045(5) 0.017(4)
C4 0.056(6) 0.039(4) 0.087(7) -0.036(5) -0.045(5) 0.027(4)
O1 0.029(3) 0.023(2) 0.052(3) -0.007(2) -0.022(2) 0.006(2)
O2 0.066(4) 0.040(3) 0.075(4) -0.030(3) -0.051(4) 0.028(3)
Sr1 0.0180(4) 0.0127(4) 0.0208(4) 0.0038(3) 0 0
O3 0.089(7) 0.024(4) 0.020(4) -0.001(3) 0 0
N2 0.108(13) 0.066(10) 0.016(6) 0.011(6) -0.015(7) -0.050(10)
C5 0.18(3) 0.13(2) 0.032(10) 0.015(12) -0.016(13) -0.13(2)

loop_
_atom_type_symbol
_atom_type_description
_atom_type_scat_dispersion_real
_atom_type_scat_dispersion_imag
_atom_type_scat_source
C C 0.0033 0.0016 'International Tables Vol C Tables 4.2.6.8 and 6.1.1.4'
H H 0 0 'International Tables Vol C Tables 4.2.6.8 and 6.1.1.4'
N N 0.0061 0.0033 'International Tables Vol C Tables 4.2.6.8 and 6.1.1.4'
O O 0.0106 0.006 'International Tables Vol C Tables 4.2.6.8 and 6.1.1.4'
Sr Sr -1.5307 3.2498 'International Tables Vol C Tables 4.2.6.8 and 6.1.1.4'

loop_
_geom_angle_atom_site_label_1
_geom_angle_atom_site_label_2
_geom_angle_atom_site_label_3
_geom_angle
_geom_angle_site_symmetry_1
_geom_angle_site_symmetry_3
C4 N1 H1A 120 . .
C4 N1 H1B 120 . .
H1A N1 H1B 120 . .
C4 N1 H4 4.6 . .
H1A N1 H4 116.3 . .
H1B N1 H4 123.7 . .
O2 C1 O1 121.1(6) . .
O2 C1 C2 120.1(6) . .
O1 C1 C2 118.8(6) . .
O2 C1 Sr1 59.0(4) . .
O1 C1 Sr1 62.3(3) . .
C2 C1 Sr1 174.5(5) . .
C3 C2 C4 118.5(6) 5_665 .
C3 C2 C1 119.5(6) 5_665 .
C4 C2 C1 122.1(6) . .
C2 C3 C4 123.1(7) 5_665 .
C2 C3 H3 118.4 5_665 .
C4 C3 H3 118.4 . .
N1 C4 C2 122.5(10) . .
N1 C4 C3 119.0(10) . .
C2 C4 C3 118.4(7) . .
N1 C4 H4 2.2 . .
C2 C4 H4 120.7 . .
C3 C4 H4 120.9 . .
C1 O1 Sr1 162.1(5) . 6
C1 O1 Sr1 92.8(4) . .
Sr1 O1 Sr1 95.96(15) 6 .
C1 O2 Sr1 96.5(4) . .
O1 Sr1 O1 76.5(2) 6_565 4_554
O1 Sr1 O2 87.6(2) 6_565 .
O1 Sr1 O2 154.55(17) 4_554 .
O1 Sr1 O2 154.55(17) 6_565 7_655
O1 Sr1 O2 87.6(2) 4_554 7_655
O2 Sr1 O2 99.3(4) . 7_655
O1 Sr1 O3 72.90(16) 6_565 .
O1 Sr1 O3 72.90(16) 4_554 .
O2 Sr1 O3 83.53(16) . .
O2 Sr1 O3 83.53(16) 7_655 .
O1 Sr1 O1 152.41(10) 6_565 7_655
O1 Sr1 O1 99.77(17) 4_554 7_655
O2 Sr1 O1 103.31(19) . 7_655
O2 Sr1 O1 49.34(15) 7_655 7_655
O3 Sr1 O1 132.84(14) . 7_655
O1 Sr1 O1 99.77(17) 6_565 .
O1 Sr1 O1 152.41(10) 4_554 .
O2 Sr1 O1 49.34(15) . .
O2 Sr1 O1 103.31(19) 7_655 .
O3 Sr1 O1 132.84(14) . .
O1 Sr1 O1 70.7(2) 7_655 .
O1 Sr1 O3 83.21(17) 6_565 6
O1 Sr1 O3 83.21(17) 4_554 6
O2 Sr1 O3 114.96(15) . 6
O2 Sr1 O3 114.96(15) 7_655 6
O3 Sr1 O3 149.3(2) . 6
O1 Sr1 O3 69.20(16) 7_655 6
O1 Sr1 O3 69.20(16) . 6
O1 Sr1 C1 92.92(17) 6_565 .
O1 Sr1 C1 168.78(18) 4_554 .
O2 Sr1 C1 24.57(17) . .
O2 Sr1 C1 103.6(2) 7_655 .
O3 Sr1 C1 108.01(16) . .
O1 Sr1 C1 87.75(17) 7_655 .
O1 Sr1 C1 24.83(15) . .
O3 Sr1 C1 91.82(16) 6 .
O1 Sr1 C1 168.78(18) 6_565 7_655
O1 Sr1 C1 92.92(17) 4_554 7_655
O2 Sr1 C1 103.6(2) . 7_655
O2 Sr1 C1 24.57(17) 7_655 7_655
O3 Sr1 C1 108.01(16) . 7_655
O1 Sr1 C1 24.83(15) 7_655 7_655
O1 Sr1 C1 87.75(17) . 7_655
O3 Sr1 C1 91.82(16) 6 7_655
C1 Sr1 C1 97.3(3) . 7_655
O1 Sr1 Sr1 116.66(11) 6_565 6
O1 Sr1 Sr1 116.66(11) 4_554 6
O2 Sr1 Sr1 88.17(12) . 6
O2 Sr1 Sr1 88.17(12) 7_655 6
O3 Sr1 Sr1 167.14(16) . 6
O1 Sr1 Sr1 40.25(10) 7_655 6
O1 Sr1 Sr1 40.25(10) . 6
O3 Sr1 Sr1 43.52(15) 6 6
C1 Sr1 Sr1 64.44(12) . 6
C1 Sr1 Sr1 64.44(12) 7_655 6
O1 Sr1 Sr1 43.79(11) 6_565 6_565
O1 Sr1 Sr1 43.79(10) 4_554 6_565
O2 Sr1 Sr1 111.70(14) . 6_565
O2 Sr1 Sr1 111.70(14) 7_655 6_565
O3 Sr1 Sr1 44.86(15) . 6_565
O1 Sr1 Sr1 143.12(12) 7_655 6_565
O1 Sr1 Sr1 143.12(12) . 6_565
O3 Sr1 Sr1 104.48(15) 6 6_565
C1 Sr1 Sr1 129.13(13) . 6_565
C1 Sr1 Sr1 129.13(13) 7_655 6_565
Sr1 Sr1 Sr1 147.99(5) 6 6_565
C5 O3 C5 79(3) . 7_655
C5 O3 Sr1 121.3(15) . .
C5 O3 Sr1 121.3(15) 7_655 .
C5 O3 Sr1 123.7(9) . 6_565
C5 O3 Sr1 123.7(9) 7_655 6_565
Sr1 O3 Sr1 91.6(2) . 6_565
C5 N2 C7 122(3) . .
C5 N2 C6 119(3) . .
C7 N2 C6 117.5(19) . .
C5 N2 N2 86.8(17) . 7_655
C7 N2 N2 53.2(11) . 7_655
C6 N2 N2 144(2) . 7_655
N2 C5 O3 141(3) . .
N2 C5 C5 93.2(17) . 7_655
O3 C5 C5 50.4(13) . 7_655
N2 C5 H5 109.9 . .
O3 C5 H5 109.5 . .
C5 C5 H5 149.4 7_655 .
N2 C6 H6A 110.5 . .
N2 C6 H6B 108.7 . .
H6A C6 H6B 109.5 . .
N2 C6 H6C 109.3 . .
H6A C6 H6C 109.5 . .
H6B C6 H6C 109.5 . .
N2 C7 N2 74(2) 7_655 .
N2 C7 H7A 129.2 7_655 .
N2 C7 H7A 108 . .
N2 C7 H7B 36.4 7_655 .
N2 C7 H7B 109.2 . .
H7A C7 H7B 109.5 . .
N2 C7 H7C 114.2 7_655 .
N2 C7 H7C 114.2 . .
H7A C7 H7C 110.8 . .
H7B C7 H7C 105.2 . .

loop_
_geom_bond_atom_site_label_1
_geom_bond_atom_site_label_2
_geom_bond_distance
_geom_bond_site_symmetry_2
N1 C4 1.376(18) .
N1 H1A 0.86 .
N1 H1B 0.86 .
N1 H4 0.4481 .
C1 O2 1.249(8) .
C1 O1 1.255(8) .
C1 C2 1.498(9) .
C1 Sr1 2.986(7) .
C2 C3 1.364(10) 5_665
C2 C4 1.388(10) .
C3 C2 1.364(10) 5_665
C3 C4 1.398(11) .
C3 H3 0.93 .
C4 H4 0.93 .
O1 Sr1 2.473(5) 6
O1 Sr1 2.648(5) .
O2 Sr1 2.575(5) .
Sr1 O1 2.473(5) 6_565
Sr1 O1 2.473(5) 4_554
Sr1 O2 2.575(5) 7_655
Sr1 O3 2.622(7) .
Sr1 O1 2.648(5) 7_655
Sr1 O3 2.686(7) 6
Sr1 C1 2.986(7) 7_655
Sr1 Sr1 3.8059(5) 6
Sr1 Sr1 3.8059(5) 6_565
O3 C5 1.28(2) .
O3 C5 1.28(2) 7_655
O3 Sr1 2.686(7) 6_565
N2 C5 1.23(2) .
N2 C7 1.47(2) .
N2 C6 1.478(18) .
N2 N2 1.76(4) 7_655
C5 C5 1.63(6) 7_655
C5 H5 0.93 .
C6 H6A 0.96 .
C6 H6B 0.96 .
C6 H6C 0.96 .
C7 N2 1.47(2) 7_655
C7 H7A 0.96 .
C7 H7B 0.96 .
C7 H7C 0.9572 .
